data_4306716
loop_
_publ_author_name
'Karl S. Hagen'
'Mohammad Uddin'

_publ_contact_author_address
;
Department of Chemistry
Emory University
Atlanta, GA 30322
USA
;
_publ_contact_author_email khagen@emory.edu
_publ_contact_author_fax 1-404-727-6556
_publ_contact_author_name 'Karl S. Hagen'
_publ_contact_author_phone 1-404-727-6586
_publ_section_title
;
A Continuous Symmetry Measure of [4Fe-4S]+ Core Distortions and Analysis
of Supramolecular Synthons in Crystal Structures of
(Et4N)3[Fe4S4Cl4].Et4NCl at 100 and 295 K
;
_journal_name_full 'Inorganic Chemistry'
_journal_page_first 11807
_journal_page_last 11815
_journal_paper_doi 10.1021/ic801533q
_journal_volume 47
_journal_year 2008
_chemical_formula_moiety '4(C8 H20 N), Cl4 Fe4 S4, Cl'
_chemical_formula_sum 'C32 H80 Cl5 Fe4 N4 S4'
_chemical_formula_weight 1049.89
_chemical_name_common (Et4N)3[Fe4S4Cl4].Et4NCl
_chemical_name_systematic 'tetrakis(Tetraethylammonium) tetrakis((\m~3~-sulfido)-chloro-iron) chloride'
_space_group_IT_number 114
_symmetry_cell_setting tetragonal
_symmetry_Int_Tables_number 114
_symmetry_space_group_name_Hall 'P -4 2n'
_symmetry_space_group_name_H-M 'P -4 21 c'
_atom_sites_solution_hydrogens geom
_atom_sites_solution_primary direct
_atom_sites_solution_secondary difmap
_audit_creation_method SHELXL-97
_cell_angle_alpha 90.00
_cell_angle_beta 90.00
_cell_angle_gamma 90.00
_cell_formula_units_Z 2
_cell_length_a 12.2550(4)
_cell_length_b 12.2550(4)
_cell_length_c 16.2778(12)
_cell_measurement_reflns_used 9952
_cell_measurement_temperature 100(2)
_cell_measurement_theta_max 32.78
_cell_measurement_theta_min 2.35
_cell_volume 2444.7(2)
_computing_cell_refinement 'Bruker SMART'
_computing_data_collection 'Bruker SMART'
_computing_data_reduction 'Bruker SAINT'
_computing_molecular_graphics 'Bruker SHELXTL, and CrystalMaker'
_computing_publication_material 'Bruker SHELXTL'
_computing_structure_refinement 'SHELXL-97 (Sheldrick, 2008)'
_computing_structure_solution 'SHELXS-97 (Sheldrick, 2008)'
_diffrn_ambient_temperature 100(2)
_diffrn_detector_area_resol_mean 8.333
_diffrn_measured_fraction_theta_full 0.977
_diffrn_measured_fraction_theta_max 0.977
_diffrn_measurement_device_type 'CCD area detector'
_diffrn_measurement_method 'phi and omega scans'
_diffrn_radiation_monochromator graphite
_diffrn_radiation_probe x-ray
_diffrn_radiation_type MoK\a
_diffrn_radiation_wavelength 0.71073
_diffrn_reflns_av_R_equivalents 0.0573
_diffrn_reflns_av_sigmaI/netI 0.0363
_diffrn_reflns_limit_h_max 18
_diffrn_reflns_limit_h_min -18
_diffrn_reflns_limit_k_max 18
_diffrn_reflns_limit_k_min -18
_diffrn_reflns_limit_l_max 24
_diffrn_reflns_limit_l_min -24
_diffrn_reflns_number 30542
_diffrn_reflns_theta_full 33.04
_diffrn_reflns_theta_max 33.04
_diffrn_reflns_theta_min 2.08
_diffrn_source 'fine-focus sealed tube'
_diffrn_source_type 'Bruker Apex CCD'
_exptl_absorpt_coefficient_mu 1.634
_exptl_absorpt_correction_T_max 0.8548
_exptl_absorpt_correction_T_min 0.6925
_exptl_absorpt_correction_type integration
_exptl_absorpt_process_details xprep
_exptl_crystal_colour black
_exptl_crystal_density_diffrn 1.426
_exptl_crystal_density_method 'not measured'
_exptl_crystal_description prism
_exptl_crystal_F_000 1106
_exptl_crystal_size_max 0.32
_exptl_crystal_size_mid 0.24
_exptl_crystal_size_min 0.11
_refine_diff_density_max 0.657
_refine_diff_density_min -0.292
_refine_diff_density_rms 0.103
_refine_ls_abs_structure_details 'Flack H D (1983), Acta Cryst. A39, 876-881'
_refine_ls_abs_structure_Flack 0.024(15)
_refine_ls_extinction_method none
_refine_ls_goodness_of_fit_ref 1.154
_refine_ls_hydrogen_treatment mixed
_refine_ls_matrix_type full
_refine_ls_number_parameters 111
_refine_ls_number_reflns 4457
_refine_ls_number_restraints 0
_refine_ls_restrained_S_all 1.154
_refine_ls_R_factor_all 0.0362
_refine_ls_R_factor_gt 0.0338
_refine_ls_shift/su_max 0.001
_refine_ls_shift/su_mean 0.000
_refine_ls_structure_factor_coef Fsqd
_refine_ls_weighting_details 'calc w=1/[\s^2^(Fo^2^)+(0.0459P)^2^+0.0000P] where P=(Fo^2^+2Fc^2^)/3'
_refine_ls_weighting_scheme calc
_refine_ls_wR_factor_gt 0.0857
_refine_ls_wR_factor_ref 0.0866
_reflns_number_gt 4241
_reflns_number_total 4457
_reflns_threshold_expression >2sigma(I)
_cod_data_source_file ic801533q_si_001_2.cif
_cod_data_source_block 1aLT-mu12fn
_cod_database_code 4306716

loop_
_symmetry_equiv_pos_as_xyz
'x, y, z'
'-x, -y, z'
'y, -x, -z'
'-y, x, -z'
'-x+1/2, y+1/2, -z+1/2'
'x+1/2, -y+1/2, -z+1/2'
'-y+1/2, -x+1/2, z+1/2'
'y+1/2, x+1/2, z+1/2'

loop_
_atom_site_label
_atom_site_type_symbol
_atom_site_fract_x
_atom_site_fract_y
_atom_site_fract_z
_atom_site_U_iso_or_equiv
_atom_site_adp_type
_atom_site_occupancy
_atom_site_symmetry_multiplicity
_atom_site_calc_flag
_atom_site_refinement_flags
_atom_site_disorder_assembly
_atom_site_disorder_group
Fe1 Fe 0.39210(2) 0.46493(2) 0.060550(19) 0.01396(7) Uani 1 1 d . . .
S1 S 0.45392(4) 0.64287(4) 0.07768(3) 0.01569(10) Uani 1 1 d . . .
Cl1 Cl 0.25265(4) 0.42044(5) 0.14825(4) 0.02338(12) Uani 1 1 d . . .
Cl2 Cl 0.0000 1.0000 0.0000 0.01501(17) Uani 1 4 d S . .
N1 N 0.08161(14) 0.74136(13) 0.15182(10) 0.0131(3) Uani 1 1 d . . .
C1 C 0.02694(16) 0.84233(16) 0.18802(12) 0.0144(3) Uani 1 1 d . . .
H1A H 0.0553 0.8536 0.2443 0.017 Uiso 1 1 calc R . .
H1B H 0.0485 0.9065 0.1549 0.017 Uiso 1 1 calc R . .
C2 C -0.09603(18) 0.83817(19) 0.19188(16) 0.0232(4) Uani 1 1 d . . .
H2A H -0.1237 0.9059 0.2162 0.035 Uiso 1 1 calc R . .
H2B H -0.1187 0.7760 0.2257 0.035 Uiso 1 1 calc R . .
H2C H -0.1255 0.8298 0.1363 0.035 Uiso 1 1 calc R . .
C3 C 0.05527(17) 0.63902(16) 0.20107(12) 0.0158(4) Uani 1 1 d . . .
H3A H -0.0243 0.6258 0.1980 0.019 Uiso 1 1 calc R . .
H3B H 0.0921 0.5761 0.1748 0.019 Uiso 1 1 calc R . .
C4 C 0.08852(19) 0.64284(19) 0.29106(13) 0.0212(4) Uani 1 1 d . . .
H4A H 0.0682 0.5741 0.3178 0.032 Uiso 1 1 calc R . .
H4B H 0.0511 0.7036 0.3183 0.032 Uiso 1 1 calc R . .
H4C H 0.1676 0.6533 0.2951 0.032 Uiso 1 1 calc R . .
C5 C 0.20381(16) 0.75944(18) 0.15346(14) 0.0180(4) Uani 1 1 d . . .
H5A H 0.2403 0.6910 0.1365 0.022 Uiso 1 1 calc R . .
H5B H 0.2261 0.7751 0.2107 0.022 Uiso 1 1 calc R . .
C6 C 0.2445(2) 0.8522(2) 0.09825(19) 0.0309(6) Uani 1 1 d . . .
H6A H 0.3239 0.8591 0.1038 0.046 Uiso 1 1 calc R . .
H6B H 0.2097 0.9208 0.1148 0.046 Uiso 1 1 calc R . .
H6C H 0.2261 0.8361 0.0409 0.046 Uiso 1 1 calc R . .
C7 C 0.03856(18) 0.72267(17) 0.06485(12) 0.0191(4) Uani 1 1 d . . .
H7A H -0.0381 0.6977 0.0684 0.023 Uiso 1 1 calc R . .
H7B H 0.0389 0.7932 0.0352 0.023 Uiso 1 1 calc R . .
C8 C 0.1029(2) 0.6402(2) 0.01500(14) 0.0307(6) Uani 1 1 d . . .
H8A H 0.0708 0.6338 -0.0399 0.046 Uiso 1 1 calc R . .
H8B H 0.1006 0.5691 0.0425 0.046 Uiso 1 1 calc R . .
H8C H 0.1788 0.6645 0.0103 0.046 Uiso 1 1 calc R . .

loop_
_atom_site_aniso_label
_atom_site_aniso_U_11
_atom_site_aniso_U_22
_atom_site_aniso_U_33
_atom_site_aniso_U_23
_atom_site_aniso_U_13
_atom_site_aniso_U_12
Fe1 0.01234(12) 0.01504(13) 0.01449(12) 0.00120(11) 0.00072(10) 0.00032(10)
S1 0.0141(2) 0.0162(2) 0.0168(2) -0.00405(17) 0.00052(17) 0.00131(16)
Cl1 0.0149(2) 0.0259(3) 0.0293(3) 0.0120(2) 0.0070(2) 0.00268(18)
Cl2 0.0149(2) 0.0149(2) 0.0152(4) 0.000 0.000 0.000
N1 0.0151(7) 0.0118(7) 0.0124(7) 0.0016(6) -0.0012(6) 0.0020(6)
C1 0.0143(9) 0.0127(8) 0.0162(8) -0.0014(6) 0.0008(7) 0.0018(7)
C2 0.0153(10) 0.0221(11) 0.0321(12) -0.0036(9) 0.0054(8) 0.0005(8)
C3 0.0176(9) 0.0129(8) 0.0169(8) 0.0022(7) -0.0006(7) -0.0003(7)
C4 0.0264(11) 0.0226(10) 0.0145(8) 0.0048(8) 0.0024(8) 0.0000(8)
C5 0.0114(8) 0.0196(10) 0.0230(10) 0.0044(8) -0.0004(7) 0.0020(7)
C6 0.0186(11) 0.0300(12) 0.0441(15) 0.0176(11) 0.0087(10) 0.0033(9)
C7 0.0243(9) 0.0218(9) 0.0111(8) -0.0027(7) -0.0051(8) 0.0065(8)
C8 0.0417(14) 0.0345(13) 0.0158(9) -0.0045(9) -0.0033(10) 0.0181(12)

loop_
_atom_type_symbol
_atom_type_description
_atom_type_scat_dispersion_real
_atom_type_scat_dispersion_imag
_atom_type_scat_source
C C 0.0033 0.0016 'International Tables Vol C Tables 4.2.6.8 and 6.1.1.4'
H H 0.0000 0.0000 'International Tables Vol C Tables 4.2.6.8 and 6.1.1.4'
N N 0.0061 0.0033 'International Tables Vol C Tables 4.2.6.8 and 6.1.1.4'
S S 0.1246 0.1234 'International Tables Vol C Tables 4.2.6.8 and 6.1.1.4'
Cl Cl 0.1484 0.1585 'International Tables Vol C Tables 4.2.6.8 and 6.1.1.4'
Fe Fe 0.3463 0.8444 'International Tables Vol C Tables 4.2.6.8 and 6.1.1.4'

loop_
_exptl_crystal_face_index_h
_exptl_crystal_face_index_k
_exptl_crystal_face_index_l
_exptl_crystal_face_perp_dist
0.00 0.00 -1.00 0.0600
0.00 0.00 1.00 0.0500
0.00 1.00 -2.00 0.0750
0.00 -1.00 1.00 0.1150
0.00 -1.00 -1.00 0.1100
0.00 1.00 1.00 0.0880
1.00 0.00 -1.00 0.1260
-1.00 0.00 1.00 0.1260
1.00 0.00 1.00 0.1100
-1.00 0.00 -1.00 0.1160

loop_
_geom_angle_atom_site_label_1
_geom_angle_atom_site_label_2
_geom_angle_atom_site_label_3
_geom_angle
_geom_angle_site_symmetry_1
_geom_angle_site_symmetry_3
_geom_angle_publ_flag
Cl1 Fe1 S1 117.22(2) . 4_655 y
Cl1 Fe1 S1 113.33(2) . 2_665 y
S1 Fe1 S1 103.665(19) 4_655 2_665 y
Cl1 Fe1 S1 113.03(2) . . y
S1 Fe1 S1 103.506(19) 4_655 . y
S1 Fe1 S1 104.747(19) 2_665 . y
Cl1 Fe1 Fe1 141.485(17) . 2_665 ?
S1 Fe1 Fe1 101.290(15) 4_655 2_665 ?
S1 Fe1 Fe1 53.314(16) 2_665 2_665 ?
S1 Fe1 Fe1 53.147(16) . 2_665 ?
Cl1 Fe1 Fe1 146.05(2) . 3_565 ?
S1 Fe1 Fe1 53.315(17) 4_655 3_565 ?
S1 Fe1 Fe1 100.524(15) 2_665 3_565 ?
S1 Fe1 Fe1 52.431(14) . 3_565 ?
Fe1 Fe1 Fe1 60.040(6) 2_665 3_565 ?
Cl1 Fe1 Fe1 146.48(2) . 4_655 ?
S1 Fe1 Fe1 53.447(18) 4_655 4_655 ?
S1 Fe1 Fe1 52.465(14) 2_665 4_655 ?
S1 Fe1 Fe1 100.397(15) . 4_655 ?
Fe1 Fe1 Fe1 60.040(6) 2_665 4_655 ?
Fe1 Fe1 Fe1 59.920(13) 3_565 4_655 ?
Fe1 S1 Fe1 74.218(19) 3_565 2_665 y
Fe1 S1 Fe1 74.124(19) 3_565 . y
Fe1 S1 Fe1 73.541(19) 2_665 . y
C5 N1 C3 108.71(15) . . ?
C5 N1 C1 107.99(15) . . ?
C3 N1 C1 111.81(15) . . ?
C5 N1 C7 112.32(16) . . ?
C3 N1 C7 106.92(15) . . ?
C1 N1 C7 109.14(14) . . ?
C2 C1 N1 115.29(17) . . ?
C2 C1 H1A 108.5 . . ?
N1 C1 H1A 108.5 . . ?
C2 C1 H1B 108.5 . . ?
N1 C1 H1B 108.5 . . ?
H1A C1 H1B 107.5 . . ?
C1 C2 H2A 109.5 . . ?
C1 C2 H2B 109.5 . . ?
H2A C2 H2B 109.5 . . ?
C1 C2 H2C 109.5 . . ?
H2A C2 H2C 109.5 . . ?
H2B C2 H2C 109.5 . . ?
C4 C3 N1 115.14(16) . . ?
C4 C3 H3A 108.5 . . ?
N1 C3 H3A 108.5 . . ?
C4 C3 H3B 108.5 . . ?
N1 C3 H3B 108.5 . . ?
H3A C3 H3B 107.5 . . ?
C3 C4 H4A 109.5 . . ?
C3 C4 H4B 109.5 . . ?
H4A C4 H4B 109.5 . . ?
C3 C4 H4C 109.5 . . ?
H4A C4 H4C 109.5 . . ?
H4B C4 H4C 109.5 . . ?
N1 C5 C6 114.86(18) . . ?
N1 C5 H5A 108.6 . . ?
C6 C5 H5A 108.6 . . ?
N1 C5 H5B 108.6 . . ?
C6 C5 H5B 108.6 . . ?
H5A C5 H5B 107.5 . . ?
C5 C6 H6A 109.5 . . ?
C5 C6 H6B 109.5 . . ?
H6A C6 H6B 109.5 . . ?
C5 C6 H6C 109.5 . . ?
H6A C6 H6C 109.5 . . ?
H6B C6 H6C 109.5 . . ?
C8 C7 N1 114.59(17) . . ?
C8 C7 H7A 108.6 . . ?
N1 C7 H7A 108.6 . . ?
C8 C7 H7B 108.6 . . ?
N1 C7 H7B 108.6 . . ?
H7A C7 H7B 107.6 . . ?
C7 C8 H8A 109.5 . . ?
C7 C8 H8B 109.5 . . ?
H8A C8 H8B 109.5 . . ?
C7 C8 H8C 109.5 . . ?
H8A C8 H8C 109.5 . . ?
H8B C8 H8C 109.5 . . ?

loop_
_geom_bond_atom_site_label_1
_geom_bond_atom_site_label_2
_geom_bond_distance
_geom_bond_site_symmetry_2
_geom_bond_publ_flag
Fe1 Cl1 2.2926(6) . y
Fe1 S1 2.2944(6) 4_655 y
Fe1 S1 2.3202(6) 2_665 y
Fe1 S1 2.3253(6) . y
Fe1 Fe1 2.7809(5) 2_665 y
Fe1 Fe1 2.7843(5) 3_565 y
Fe1 Fe1 2.7843(5) 4_655 y
S1 Fe1 2.2944(6) 3_565 y
S1 Fe1 2.3203(6) 2_665 y
N1 C5 1.514(3) . ?
N1 C3 1.523(3) . ?
N1 C1 1.525(3) . ?
N1 C7 1.528(3) . ?
C1 C2 1.509(3) . ?
C1 H1A 0.9900 . ?
C1 H1B 0.9900 . ?
C2 H2A 0.9800 . ?
C2 H2B 0.9800 . ?
C2 H2C 0.9800 . ?
C3 C4 1.521(3) . ?
C3 H3A 0.9900 . ?
C3 H3B 0.9900 . ?
C4 H4A 0.9800 . ?
C4 H4B 0.9800 . ?
C4 H4C 0.9800 . ?
C5 C6 1.533(3) . ?
C5 H5A 0.9900 . ?
C5 H5B 0.9900 . ?
C6 H6A 0.9800 . ?
C6 H6B 0.9800 . ?
C6 H6C 0.9800 . ?
C7 C8 1.517(3) . ?
C7 H7A 0.9900 . ?
C7 H7B 0.9900 . ?
C8 H8A 0.9800 . ?
C8 H8B 0.9800 . ?
C8 H8C 0.9800 . ?

loop_
_geom_hbond_atom_site_label_D
_geom_hbond_atom_site_label_H
_geom_hbond_atom_site_label_A
_geom_hbond_distance_DH
_geom_hbond_distance_HA
_geom_hbond_distance_DA
_geom_hbond_angle_DHA
_geom_hbond_site_symmetry_A
_geom_hbond_publ_flag
C5 H5A S1 0.99 2.85 3.600(2) 133.2 . y
C4 H4B S1 0.98 2.80 3.766(2) 169.6 6_465 y
C3 H3B Cl1 0.99 2.77 3.710(2) 157.8 . y
C1 H1B Cl2 0.99 2.83 3.634(2) 138.6 . y
C7 H7B Cl2 0.99 2.64 3.590(2) 160.5 . y

loop_
_geom_torsion_atom_site_label_1
_geom_torsion_atom_site_label_2
_geom_torsion_atom_site_label_3
_geom_torsion_atom_site_label_4
_geom_torsion
_geom_torsion_site_symmetry_1
_geom_torsion_site_symmetry_2
_geom_torsion_site_symmetry_3
_geom_torsion_site_symmetry_4
_geom_torsion_publ_flag
Cl1 Fe1 S1 Fe1 -144.11(2) . . . 3_565 ?
S1 Fe1 S1 Fe1 -16.28(2) 4_655 . . 3_565 ?
S1 Fe1 S1 Fe1 92.05(2) 2_665 . . 3_565 ?
Fe1 Fe1 S1 Fe1 77.829(15) 2_665 . . 3_565 ?
Fe1 Fe1 S1 Fe1 38.368(19) 4_655 . . 3_565 ?
Cl1 Fe1 S1 Fe1 138.062(19) . . . 2_665 ?
S1 Fe1 S1 Fe1 -94.10(2) 4_655 . . 2_665 ?
S1 Fe1 S1 Fe1 14.22(3) 2_665 . . 2_665 ?
Fe1 Fe1 S1 Fe1 -77.829(15) 3_565 . . 2_665 ?
Fe1 Fe1 S1 Fe1 -39.46(2) 4_655 . . 2_665 ?
C5 N1 C1 C2 -179.53(18) . . . . ?
C3 N1 C1 C2 -60.0(2) . . . . ?
C7 N1 C1 C2 58.1(2) . . . . ?
C5 N1 C3 C4 60.5(2) . . . . ?
C1 N1 C3 C4 -58.7(2) . . . . ?
C7 N1 C3 C4 -178.06(17) . . . . ?
C3 N1 C5 C6 173.31(19) . . . . ?
C1 N1 C5 C6 -65.2(2) . . . . ?
C7 N1 C5 C6 55.2(3) . . . . ?
C5 N1 C7 C8 47.8(2) . . . . ?
C3 N1 C7 C8 -71.4(2) . . . . ?
C1 N1 C7 C8 167.53(19) . . . . ?
